data_7019071
loop_
_publ_author_name
'Suttil, James A.'
'McGuinness, David S.'
'Pichler, Markus'
'Gardiner, Michael G.'
'Morgan, David H.'
'Evans, Stephen J.'

_publ_section_title
;
 Preparation and structures of aryloxy- and alkoxy-Ti(iv) complexes and
 their evaluation in ethylene oligomerisation and polymerisation.
;
_journal_issue 22
_journal_name_full 'Dalton transactions (Cambridge, England : 2003)'
_journal_page_first 6625
_journal_page_last 6633
_journal_paper_doi 10.1039/c2dt11737a
_journal_volume 41
_journal_year 2012
_chemical_formula_moiety 'C12 H17 Cl3 O Ti'
_chemical_formula_sum 'C12 H17 Cl3 O Ti'
_chemical_formula_weight 331.51
_chemical_name_systematic
;
?
;
_space_group_IT_number 110
_symmetry_cell_setting tetragonal
_symmetry_Int_Tables_number 110
_symmetry_space_group_name_Hall 'I 4bw -2c'
_symmetry_space_group_name_H-M 'I 41 c d'
_atom_sites_solution_hydrogens geom
_atom_sites_solution_primary direct
_atom_sites_solution_secondary difmap
_audit_creation_method SHELXL-97
_cell_angle_alpha 90.00
_cell_angle_beta 90.00
_cell_angle_gamma 90.00
_cell_formula_units_Z 16
_cell_length_a 25.2188(13)
_cell_length_b 25.219(2)
_cell_length_c 9.3900(17)
_cell_measurement_reflns_used 30132
_cell_measurement_temperature 100(2)
_cell_measurement_theta_max 26.44
_cell_measurement_theta_min 2.79
_cell_volume 5972.0(12)
_computing_cell_refinement XDS
_computing_data_collection BLU-ICE
_computing_data_reduction XDS
_computing_molecular_graphics
;
'X-SEED (Barbour, 2008) and ORTEPIII (Farrugia, 1998)'
;
_computing_publication_material 'WinGX (Farrugia, 1999)'
_computing_structure_refinement 'SHELXL-97 (Sheldrick, 1997)'
_computing_structure_solution 'SHELXS-97 (Sheldrick, 1990)'
_diffrn_ambient_temperature 100(2)
_diffrn_detector_area_resol_mean 'ADSC Q315'
_diffrn_measured_fraction_theta_full 0.989
_diffrn_measured_fraction_theta_max 0.989
_diffrn_measurement_device_type '3-ID1 Australian Synchrotron'
_diffrn_measurement_method Rotation
_diffrn_radiation_monochromator Si<111>
_diffrn_radiation_source 'Synchrotron ID'
_diffrn_radiation_type Synchrotron
_diffrn_radiation_wavelength 0.77506
_diffrn_reflns_av_R_equivalents 0.0914
_diffrn_reflns_av_sigmaI/netI 0.0352
_diffrn_reflns_limit_h_max 28
_diffrn_reflns_limit_h_min -28
_diffrn_reflns_limit_k_max 28
_diffrn_reflns_limit_k_min -28
_diffrn_reflns_limit_l_max 10
_diffrn_reflns_limit_l_min -10
_diffrn_reflns_number 30340
_diffrn_reflns_theta_full 26.44
_diffrn_reflns_theta_max 26.44
_diffrn_reflns_theta_min 2.79
_exptl_absorpt_coefficient_mu 1.092
_exptl_absorpt_correction_type none
_exptl_crystal_colour red
_exptl_crystal_density_diffrn 1.475
_exptl_crystal_density_method 'not measured'
_exptl_crystal_description needle
_exptl_crystal_F_000 2720
_exptl_crystal_size_max 0.20
_exptl_crystal_size_mid 0.01
_exptl_crystal_size_min 0.01
_refine_diff_density_max 0.333
_refine_diff_density_min -0.402
_refine_diff_density_rms 0.068
_refine_ls_abs_structure_details 'Flack H D (1983), Acta Cryst. A39, 876-881'
_refine_ls_abs_structure_Flack 0.90(4)
_refine_ls_extinction_method none
_refine_ls_goodness_of_fit_ref 1.075
_refine_ls_hydrogen_treatment constr
_refine_ls_matrix_type full
_refine_ls_number_parameters 173
_refine_ls_number_reflns 2348
_refine_ls_number_restraints 7
_refine_ls_restrained_S_all 1.085
_refine_ls_R_factor_all 0.0346
_refine_ls_R_factor_gt 0.0344
_refine_ls_shift/su_max 0.001
_refine_ls_shift/su_mean 0.000
_refine_ls_structure_factor_coef Fsqd
_refine_ls_weighting_details 'calc w=1/[\s^2^(Fo^2^)+(0.0438P)^2^+14.3206P] where P=(Fo^2^+2Fc^2^)/3'
_refine_ls_weighting_scheme calc
_refine_ls_wR_factor_gt 0.0857
_refine_ls_wR_factor_ref 0.0859
_reflns_number_gt 2324
_reflns_number_total 2348
_reflns_threshold_expression >2sigma(I)
_cod_data_source_file c2dt11737a.txt
_cod_data_source_block d:\as4e1\e1orig\new
_cod_original_cell_volume 5971.9(12)
_cod_database_code 7019071

loop_
_symmetry_equiv_pos_as_xyz
'x, y, z'
'-y, x+1/2, z+1/4'
'-x, -y, z'
'y, -x+1/2, z+1/4'
'-x, y, z+1/2'
'x, -y, z+1/2'
'-y+1/2, -x, z+1/4'
'y+1/2, x, z+1/4'
'x+1/2, y+1/2, z+1/2'
'-y+1/2, x+1, z+3/4'
'-x+1/2, -y+1/2, z+1/2'
'y+1/2, -x+1, z+3/4'
'-x+1/2, y+1/2, z+1'
'x+1/2, -y+1/2, z+1'
'-y+1, -x+1/2, z+3/4'
'y+1, x+1/2, z+3/4'

loop_
_atom_site_label
_atom_site_type_symbol
_atom_site_fract_x
_atom_site_fract_y
_atom_site_fract_z
_atom_site_U_iso_or_equiv
_atom_site_adp_type
_atom_site_occupancy
_atom_site_symmetry_multiplicity
_atom_site_calc_flag
_atom_site_refinement_flags
_atom_site_disorder_assembly
_atom_site_disorder_group
Ti1 Ti 0.32881(2) 0.22699(2) 0.82229(8) 0.01569(16) Uani 1 1 d . . .
Cl1 Cl 0.23743(3) 0.18461(3) 0.82301(9) 0.01810(19) Uani 1 1 d . . .
Cl2 Cl 0.27338(3) 0.31303(3) 0.82139(9) 0.01803(19) Uani 1 1 d . . .
Cl3 Cl 0.40191(3) 0.27661(3) 0.83359(10) 0.0245(2) Uani 1 1 d . . .
O1 O 0.35899(8) 0.16535(8) 0.8121(3) 0.0197(5) Uani 1 1 d . . .
C1 C 0.38338(13) 0.11630(12) 0.8109(4) 0.0206(7) Uani 1 1 d . A .
C2 C 0.36561(14) 0.07900(14) 0.7108(4) 0.0236(8) Uani 1 1 d . . .
C3 C 0.39073(16) 0.02993(16) 0.7127(4) 0.0339(9) Uani 1 1 d . A .
H3 H 0.3799 0.0033 0.6472 0.041 Uiso 1 1 calc R . .
C4 C 0.43107(16) 0.01901(15) 0.8074(5) 0.0415(11) Uani 1 1 d . . .
H4 H 0.4477 -0.0148 0.8061 0.050 Uiso 1 1 calc R A .
C5 C 0.44742(17) 0.05681(16) 0.9041(4) 0.0339(9) Uani 1 1 d . A .
H5 H 0.4749 0.0484 0.9694 0.041 Uiso 1 1 calc R . .
C6 C 0.42448(15) 0.10712(14) 0.9082(4) 0.0238(8) Uani 1 1 d . . .
C7A C 0.32272(14) 0.09163(15) 0.6055(4) 0.0282(12) Uani 0.503(6) 1 d PD A 1
H7A H 0.3124 0.1296 0.6184 0.034 Uiso 0.503(6) 1 calc PR A 1
C7B C 0.32272(14) 0.09163(15) 0.6055(4) 0.0282(12) Uani 0.503(6) 1 d PD A 2
H7B H 0.2994 0.1202 0.6450 0.034 Uiso 0.503(6) 1 calc PR A 2
C8A C 0.2744(3) 0.0564(4) 0.6486(15) 0.065(4) Uani 0.503(6) 1 d PD A 1
H8A1 H 0.2659 0.0623 0.7492 0.098 Uiso 0.503(6) 1 calc PR A 1
H8A2 H 0.2832 0.0190 0.6337 0.098 Uiso 0.503(6) 1 calc PR A 1
H8A3 H 0.2437 0.0658 0.5898 0.098 Uiso 0.503(6) 1 calc PR A 1
C9A C 0.3366(6) 0.0834(7) 0.4531(9) 0.109(9) Uani 0.503(6) 1 d PD A 1
H9A1 H 0.3060 0.0924 0.3934 0.163 Uiso 0.503(6) 1 calc PR A 1
H9A2 H 0.3462 0.0461 0.4378 0.163 Uiso 0.503(6) 1 calc PR A 1
H9A3 H 0.3667 0.1061 0.4278 0.163 Uiso 0.503(6) 1 calc PR A 1
C10 C 0.44120(15) 0.14747(14) 1.0192(4) 0.0248(8) Uani 1 1 d . A .
H10 H 0.4260 0.1826 0.9912 0.030 Uiso 1 1 calc R . .
C11 C 0.41891(18) 0.13292(18) 1.1638(4) 0.0385(10) Uani 1 1 d . . .
H11A H 0.4301 0.1593 1.2342 0.058 Uiso 1 1 calc R A .
H11B H 0.4321 0.0979 1.1919 0.058 Uiso 1 1 calc R . .
H11C H 0.3801 0.1321 1.1589 0.058 Uiso 1 1 calc R . .
C12 C 0.50133(19) 0.1536(2) 1.0297(5) 0.0480(12) Uani 1 1 d . . .
H12A H 0.5099 0.1800 1.1027 0.072 Uiso 1 1 calc R A .
H12B H 0.5154 0.1652 0.9376 0.072 Uiso 1 1 calc R . .
H12C H 0.5172 0.1195 1.0556 0.072 Uiso 1 1 calc R . .
C9B C 0.3522(3) 0.1130(3) 0.4690(8) 0.026(2) Uani 0.497(6) 1 d PD A 2
H9B1 H 0.3261 0.1220 0.3956 0.038 Uiso 0.497(6) 1 calc PR A 2
H9B2 H 0.3762 0.0856 0.4326 0.038 Uiso 0.497(6) 1 calc PR A 2
H9B3 H 0.3727 0.1447 0.4939 0.038 Uiso 0.497(6) 1 calc PR A 2
C8B C 0.2884(3) 0.0454(3) 0.5542(12) 0.041(2) Uani 0.497(6) 1 d PD A 2
H8B1 H 0.2620 0.0584 0.4859 0.061 Uiso 0.497(6) 1 calc PR A 2
H8B2 H 0.2702 0.0293 0.6357 0.061 Uiso 0.497(6) 1 calc PR A 2
H8B3 H 0.3109 0.0188 0.5080 0.061 Uiso 0.497(6) 1 calc PR A 2

loop_
_atom_site_aniso_label
_atom_site_aniso_U_11
_atom_site_aniso_U_22
_atom_site_aniso_U_33
_atom_site_aniso_U_23
_atom_site_aniso_U_13
_atom_site_aniso_U_12
Ti1 0.0150(3) 0.0150(3) 0.0170(3) 0.0011(3) 0.0009(3) 0.0011(2)
Cl1 0.0160(3) 0.0207(4) 0.0177(4) -0.0012(4) 0.0012(4) -0.0019(3)
Cl2 0.0196(4) 0.0175(4) 0.0170(4) -0.0003(4) 0.0001(4) 0.0019(3)
Cl3 0.0184(4) 0.0252(4) 0.0301(4) 0.0047(4) -0.0014(4) -0.0039(3)
O1 0.0208(11) 0.0173(11) 0.0208(12) 0.0017(10) 0.0022(11) 0.0044(8)
C1 0.0225(16) 0.0178(15) 0.0215(17) 0.0047(15) 0.0039(16) 0.0028(12)
C2 0.0244(19) 0.0223(19) 0.0240(19) 0.0017(15) 0.0016(15) 0.0008(15)
C3 0.043(2) 0.022(2) 0.037(2) -0.0075(17) -0.0041(19) 0.0041(17)
C4 0.047(2) 0.0233(18) 0.054(3) -0.009(2) -0.009(2) 0.0156(16)
C5 0.036(2) 0.028(2) 0.037(2) 0.0041(18) -0.0097(18) 0.0122(17)
C6 0.027(2) 0.0220(18) 0.0224(19) 0.0027(14) 0.0010(15) 0.0065(15)
C7A 0.026(2) 0.028(2) 0.031(2) -0.0061(16) -0.0043(16) 0.0013(14)
C7B 0.026(2) 0.028(2) 0.031(2) -0.0061(16) -0.0043(16) 0.0013(14)
C8A 0.037(6) 0.039(6) 0.119(13) 0.006(7) -0.037(7) -0.009(5)
C9A 0.115(15) 0.18(2) 0.035(7) -0.059(11) -0.032(8) 0.092(15)
C10 0.0264(19) 0.0245(18) 0.0236(18) 0.0033(15) -0.0040(15) 0.0051(15)
C11 0.045(3) 0.043(3) 0.028(2) -0.0015(19) 0.0032(19) -0.006(2)
C12 0.035(2) 0.059(3) 0.051(3) -0.010(2) 0.011(2) -0.011(2)
C9B 0.034(5) 0.036(5) 0.007(4) -0.008(3) -0.002(3) 0.016(4)
C8B 0.038(5) 0.031(5) 0.053(7) -0.012(5) -0.002(5) -0.004(4)

loop_
_atom_type_symbol
_atom_type_description
_atom_type_scat_dispersion_real
_atom_type_scat_dispersion_imag
_atom_type_scat_source
C C 0.0033 0.0016 'International Tables Vol C Tables 4.2.6.8 and 6.1.1.4'
H H 0.0000 0.0000 'International Tables Vol C Tables 4.2.6.8 and 6.1.1.4'
O O 0.0106 0.0060 'International Tables Vol C Tables 4.2.6.8 and 6.1.1.4'
Cl Cl 0.1484 0.1585 'International Tables Vol C Tables 4.2.6.8 and 6.1.1.4'
Ti Ti 0.2776 0.4457 'International Tables Vol C Tables 4.2.6.8 and 6.1.1.4'

loop_
_geom_angle_atom_site_label_1
_geom_angle_atom_site_label_2
_geom_angle_atom_site_label_3
_geom_angle
_geom_angle_site_symmetry_1
_geom_angle_site_symmetry_3
O1 Ti1 Cl3 98.22(8) . .
O1 Ti1 Cl2 97.15(9) . 4
Cl3 Ti1 Cl2 95.39(4) . 4
O1 Ti1 Cl1 96.17(9) . 10_544
Cl3 Ti1 Cl1 95.87(4) . 10_544
Cl2 Ti1 Cl1 161.13(3) 4 10_544
O1 Ti1 Cl1 91.20(7) . .
Cl3 Ti1 Cl1 170.28(4) . .
Cl2 Ti1 Cl1 81.00(3) 4 .
Cl1 Ti1 Cl1 85.42(3) 10_544 .
O1 Ti1 Cl2 172.51(8) . .
Cl3 Ti1 Cl2 88.64(3) . .
Cl2 Ti1 Cl2 85.16(3) 4 .
Cl1 Ti1 Cl2 80.02(3) 10_544 .
Cl1 Ti1 Cl2 82.09(3) . .
Ti1 Cl1 Ti1 99.37(4) 4 .
Ti1 Cl2 Ti1 98.41(4) 10_544 .
C1 O1 Ti1 177.3(3) . .
O1 C1 C6 118.2(3) . .
O1 C1 C2 117.6(3) . .
C6 C1 C2 124.2(3) . .
C3 C2 C1 116.3(3) . .
C3 C2 C7A 121.7(3) . .
C1 C2 C7A 122.0(3) . .
C4 C3 C2 121.5(4) . .
C4 C3 H3 119.3 . .
C2 C3 H3 119.3 . .
C3 C4 C5 120.5(4) . .
C3 C4 H4 119.8 . .
C5 C4 H4 119.8 . .
C4 C5 C6 121.5(4) . .
C4 C5 H5 119.2 . .
C6 C5 H5 119.2 . .
C5 C6 C1 116.0(3) . .
C5 C6 C10 120.9(3) . .
C1 C6 C10 122.9(3) . .
C9A C7A C2 115.8(6) . .
C9A C7A C8A 110.7(7) . .
C2 C7A C8A 105.8(5) . .
C9A C7A H7A 108.1 . .
C2 C7A H7A 108.1 . .
C8A C7A H7A 108.1 . .
C7A C8A H8A1 109.5 . .
C7A C8A H8A2 109.5 . .
H8A1 C8A H8A2 109.5 . .
C7A C8A H8A3 109.5 . .
H8A1 C8A H8A3 109.5 . .
H8A2 C8A H8A3 109.5 . .
C7A C9A H9A1 109.5 . .
C7A C9A H9A2 109.5 . .
H9A1 C9A H9A2 109.5 . .
C7A C9A H9A3 109.5 . .
H9A1 C9A H9A3 109.5 . .
H9A2 C9A H9A3 109.5 . .
C11 C10 C6 110.5(3) . .
C11 C10 C12 109.6(3) . .
C6 C10 C12 112.9(3) . .
C11 C10 H10 107.9 . .
C6 C10 H10 107.9 . .
C12 C10 H10 107.9 . .
C10 C11 H11A 109.5 . .
C10 C11 H11B 109.5 . .
H11A C11 H11B 109.5 . .
C10 C11 H11C 109.5 . .
H11A C11 H11C 109.5 . .
H11B C11 H11C 109.5 . .
C10 C12 H12A 109.5 . .
C10 C12 H12B 109.5 . .
H12A C12 H12B 109.5 . .
C10 C12 H12C 109.5 . .
H12A C12 H12C 109.5 . .
H12B C12 H12C 109.5 . .
H9B1 C9B H9B2 109.5 . .
H9B1 C9B H9B3 109.5 . .
H9B2 C9B H9B3 109.5 . .
H8B1 C8B H8B2 109.5 . .
H8B1 C8B H8B3 109.5 . .
H8B2 C8B H8B3 109.5 . .

loop_
_geom_bond_atom_site_label_1
_geom_bond_atom_site_label_2
_geom_bond_distance
_geom_bond_site_symmetry_2
Ti1 O1 1.733(2) .
Ti1 Cl3 2.2306(9) .
Ti1 Cl2 2.3727(12) 4
Ti1 Cl1 2.3797(13) 10_544
Ti1 Cl1 2.5402(8) .
Ti1 Cl2 2.5811(9) .
Cl1 Ti1 2.3797(13) 4
Cl2 Ti1 2.3727(12) 10_544
O1 C1 1.382(4) .
C1 C6 1.401(5) .
C1 C2 1.403(5) .
C2 C3 1.390(6) .
C2 C7A 1.500(5) .
C3 C4 1.379(6) .
C3 H3 0.9500 .
C4 C5 1.379(6) .
C4 H4 0.9500 .
C5 C6 1.395(5) .
C5 H5 0.9500 .
C6 C10 1.516(5) .
C7A C9A 1.488(8) .
C7A C8A 1.561(7) .
C7A H7A 1.0000 .
C8A H8A1 0.9800 .
C8A H8A2 0.9800 .
C8A H8A3 0.9800 .
C9A H9A1 0.9800 .
C9A H9A2 0.9800 .
C9A H9A3 0.9800 .
C10 C11 1.515(5) .
C10 C12 1.527(6) .
C10 H10 1.0000 .
C11 H11A 0.9800 .
C11 H11B 0.9800 .
C11 H11C 0.9800 .
C12 H12A 0.9800 .
C12 H12B 0.9800 .
C12 H12C 0.9800 .
C9B H9B1 0.9800 .
C9B H9B2 0.9800 .
C9B H9B3 0.9800 .
C8B H8B1 0.9800 .
C8B H8B2 0.9800 .
C8B H8B3 0.9800 .

loop_
_geom_torsion_atom_site_label_1
_geom_torsion_atom_site_label_2
_geom_torsion_atom_site_label_3
_geom_torsion_atom_site_label_4
_geom_torsion
_geom_torsion_site_symmetry_1
_geom_torsion_site_symmetry_4
O1 Ti1 Cl1 Ti1 88.36(9) . 4
Cl3 Ti1 Cl1 Ti1 -77.5(3) . 4
Cl2 Ti1 Cl1 Ti1 -8.69(3) 4 4
Cl1 Ti1 Cl1 Ti1 -175.55(3) 10_544 4
Cl2 Ti1 Cl1 Ti1 -95.01(3) . 4
O1 Ti1 Cl2 Ti1 -68.5(7) . 10_544
Cl3 Ti1 Cl2 Ti1 87.66(4) . 10_544
Cl2 Ti1 Cl2 Ti1 -176.82(3) 4 10_544
Cl1 Ti1 Cl2 Ti1 -8.55(3) 10_544 10_544
Cl1 Ti1 Cl2 Ti1 -95.26(3) . 10_544
Cl3 Ti1 O1 C1 80(4) . .
Cl2 Ti1 O1 C1 -16(4) 4 .
Cl1 Ti1 O1 C1 177(100) 10_544 .
Cl1 Ti1 O1 C1 -98(4) . .
Cl2 Ti1 O1 C1 -124(4) . .
Ti1 O1 C1 C6 -34(5) . .
Ti1 O1 C1 C2 146(4) . .
O1 C1 C2 C3 -179.7(3) . .
C6 C1 C2 C3 1.0(5) . .
O1 C1 C2 C7A 1.6(5) . .
C6 C1 C2 C7A -177.8(3) . .
C1 C2 C3 C4 -0.4(6) . .
C7A C2 C3 C4 178.3(4) . .
C2 C3 C4 C5 0.3(7) . .
C3 C4 C5 C6 -0.9(7) . .
C4 C5 C6 C1 1.3(6) . .
C4 C5 C6 C10 177.3(4) . .
O1 C1 C6 C5 179.2(3) . .
C2 C1 C6 C5 -1.4(5) . .
O1 C1 C6 C10 3.3(5) . .
C2 C1 C6 C10 -177.3(3) . .
C3 C2 C7A C9A -54.2(9) . .
C1 C2 C7A C9A 124.5(9) . .
C3 C2 C7A C8A 68.8(7) . .
C1 C2 C7A C8A -112.6(6) . .
C5 C6 C10 C11 -74.0(5) . .
C1 C6 C10 C11 101.7(4) . .
C5 C6 C10 C12 49.1(5) . .
C1 C6 C10 C12 -135.2(4) . .
